data_2240101
loop_
_publ_author_name
'Held, Peter'

_publ_section_title
;
 Crystal structure of bis(dimethylammonium) hexaaquanickel(II)
 bis(sulfate) dihydrate
;
_journal_coeditor_code WM5074
_journal_issue 11
_journal_name_full 'Acta Crystallographica Section E'
_journal_page_first 403
_journal_page_last 405
_journal_paper_doi 10.1107/S160053681402234X
_journal_volume 70
_journal_year 2014
_chemical_formula_iupac '(C2 H8 N)2 [Ni (H2 O)6] (S O4)2, 2H2 O'
_chemical_formula_moiety '2(C2 H8 N+), H12 Ni O6 2+, 2(O4 S 2-), 2(H2 O)'
_chemical_formula_sum 'C4 H32 N2 Ni O16 S2'
_chemical_formula_weight 487.13
_chemical_name_systematic
;
Bis(dimethylammonium) hexaaquanickel(II) bis(sulfate) dihydrate
;
_space_group_IT_number 61
_symmetry_cell_setting orthorhombic
_symmetry_space_group_name_Hall '-P 2ac 2ab'
_symmetry_space_group_name_H-M 'P b c a'
_atom_sites_solution_hydrogens geom
_atom_sites_solution_primary direct
_atom_sites_solution_secondary difmap
_audit_creation_method SHELXL-97
_cell_angle_alpha 90.00
_cell_angle_beta 90.00
_cell_angle_gamma 90.00
_cell_formula_units_Z 4
_cell_length_a 8.9363(6)
_cell_length_b 13.2370(8)
_cell_length_c 16.4810(14)
_cell_measurement_reflns_used 25
_cell_measurement_temperature 295(2)
_cell_measurement_theta_max 10.05
_cell_measurement_theta_min 5.51
_cell_volume 1949.5(2)
_computing_cell_refinement
;
<i>CAD-4 Software</i> (Enraf--Nonius, 1998)
;
_computing_data_collection
;
<i>CAD-4 Software</i> (Enraf--Nonius, 1998)
;
_computing_data_reduction
;
MolEN (Fair, 1990)
;
_computing_molecular_graphics
;
ATOMS (Dowty, 2011)
;
_computing_publication_material
;
SHELXL97 (Sheldrick, 2008) and puplCIF (Westrip, 2010)
;
_computing_structure_refinement
;
SHELXL97 (Sheldrick, 2008)
;
_computing_structure_solution
;
SIR97 (Altomare <i>et al.</i>,  1999)
;
_diffrn_ambient_temperature 295(2)
_diffrn_measured_fraction_theta_full 1.000
_diffrn_measured_fraction_theta_max 1.000
_diffrn_measurement_device_type 'Enraf--Nonius MACH3'
_diffrn_measurement_method /w2/q
_diffrn_radiation_monochromator graphite
_diffrn_radiation_source 'fine-focus sealed tube'
_diffrn_radiation_type MoK\a
_diffrn_radiation_wavelength 0.71073
_diffrn_reflns_av_R_equivalents 0.1071
_diffrn_reflns_av_sigmaI/netI 0.0930
_diffrn_reflns_limit_h_max 10
_diffrn_reflns_limit_h_min -10
_diffrn_reflns_limit_k_max 15
_diffrn_reflns_limit_k_min -15
_diffrn_reflns_limit_l_max 19
_diffrn_reflns_limit_l_min -19
_diffrn_reflns_number 4902
_diffrn_reflns_theta_full 25.00
_diffrn_reflns_theta_max 25.00
_diffrn_reflns_theta_min 2.47
_diffrn_standards_decay_% 0.25
_diffrn_standards_interval_count 100
_diffrn_standards_interval_time 60
_diffrn_standards_number 3
_exptl_absorpt_coefficient_mu 1.284
_exptl_absorpt_correction_T_max 0.9994
_exptl_absorpt_correction_T_min 0.9346
_exptl_absorpt_correction_type psi-scan
_exptl_absorpt_process_details
;
(North <i>et al.</i>,  1968)
;
_exptl_crystal_colour 'light green'
_exptl_crystal_density_diffrn 1.660
_exptl_crystal_density_method 'not measured'
_exptl_crystal_description prism
_exptl_crystal_F_000 1032
_exptl_crystal_size_max 0.29
_exptl_crystal_size_mid 0.27
_exptl_crystal_size_min 0.26
_refine_diff_density_max 0.441
_refine_diff_density_min -0.412
_refine_ls_extinction_coef 0.0267(19)
_refine_ls_extinction_expression Fc^*^=kFc[1+0.001xFc^2^\l^3^/sin(2\q)]^-1/4^
_refine_ls_extinction_method
;
SHELXL97 (Sheldrick, 2008)
;
_refine_ls_goodness_of_fit_ref 1.074
_refine_ls_hydrogen_treatment mixed
_refine_ls_matrix_type full
_refine_ls_number_parameters 148
_refine_ls_number_reflns 1719
_refine_ls_number_restraints 8
_refine_ls_restrained_S_all 1.072
_refine_ls_R_factor_all 0.1164
_refine_ls_R_factor_gt 0.0402
_refine_ls_shift/su_max 0.000
_refine_ls_shift/su_mean 0.000
_refine_ls_structure_factor_coef Fsqd
_refine_ls_weighting_details 'calc w=1/[\s^2^(Fo^2^)+(0.0578P)^2^+0.0324P] where P=(Fo^2^+2Fc^2^)/3'
_refine_ls_weighting_scheme calc
_refine_ls_wR_factor_gt 0.0907
_refine_ls_wR_factor_ref 0.1232
_reflns_number_gt 962
_reflns_number_total 1719
_reflns_threshold_expression I>2\s(I)
_cod_data_source_file wm5074sup1.cf
_cod_data_source_block I
_cod_database_code 2240101
_cod_database_fobs_code 2240101

loop_
_symmetry_equiv_pos_as_xyz
'x, y, z'
'-x+1/2, -y, z+1/2'
'x+1/2, -y+1/2, -z'
'-x, y+1/2, -z+1/2'
'-x, -y, -z'
'x-1/2, y, -z-1/2'
'-x-1/2, y-1/2, z'
'x, -y-1/2, z-1/2'

loop_
_atom_site_type_symbol
_atom_site_label
_atom_site_fract_x
_atom_site_fract_y
_atom_site_fract_z
_atom_site_U_iso_or_equiv
_atom_site_adp_type
_atom_site_calc_flag
_atom_site_refinement_flags
_atom_site_occupancy
_atom_site_symmetry_multiplicity
Ni Ni 0.0000 0.5000 -0.5000 0.0269(3) Uani d S 1 2
S S1 0.44455(15) 0.65768(10) -0.40485(8) 0.0314(4) Uani d . 1 1
O O1 0.3690(4) 0.7003(3) -0.4766(2) 0.0446(11) Uani d . 1 1
O O2 0.3354(4) 0.6104(3) -0.3508(2) 0.0424(11) Uani d . 1 1
O O3 0.5247(5) 0.7376(3) -0.3626(3) 0.0617(13) Uani d . 1 1
O O4 0.5509(6) 0.5805(3) -0.4313(3) 0.0764(16) Uani d . 1 1
O O5 -0.0494(5) 0.4469(3) -0.6145(2) 0.0382(10) Uani d D 1 1
H H51 -0.150(3) 0.420(4) -0.619(3) 0.06(2) Uiso d D 1 1
H H52 0.023(7) 0.401(5) -0.639(5) 0.12(3) Uiso d D 1 1
O O6 0.1383(4) 0.6054(3) -0.5541(2) 0.0339(9) Uani d D 1 1
H H61 0.090(6) 0.656(3) -0.588(3) 0.07(2) Uiso d D 1 1
H H62 0.209(5) 0.639(4) -0.518(3) 0.07(2) Uiso d D 1 1
O O7 0.1783(4) 0.4042(3) -0.4930(2) 0.0379(9) Uani d D 1 1
H H71 0.264(4) 0.415(5) -0.528(3) 0.07(2) Uiso d D 1 1
H H72 0.169(9) 0.3310(10) -0.490(4) 0.11(3) Uiso d D 1 1
O O8 0.1689(5) 0.3224(4) -0.6862(2) 0.0535(12) Uani d D 1 1
H H81 0.275(2) 0.311(5) -0.676(4) 0.10(3) Uiso d D 1 1
H H82 0.177(10) 0.361(5) -0.736(3) 0.12(3) Uiso d D 1 1
N N3 0.0336(6) 0.1126(4) -0.6424(3) 0.0537(15) Uani d . 1 1
H H3A 0.1022 0.1550 -0.6213 0.064 Uiso calc R 1 1
H H3B 0.0189 0.0628 -0.6061 0.064 Uiso calc R 1 1
C C1 0.0946(11) 0.0689(5) -0.7152(5) 0.097(3) Uani d . 1 1
H H1A 0.1864 0.0346 -0.7027 0.145 Uiso calc R 1 1
H H1B 0.1138 0.1214 -0.7541 0.145 Uiso calc R 1 1
H H1C 0.0243 0.0216 -0.7375 0.145 Uiso calc R 1 1
C C2 -0.1071(8) 0.1681(6) -0.6520(5) 0.071(2) Uani d . 1 1
H H2A -0.1374 0.1951 -0.6005 0.106 Uiso calc R 1 1
H H2B -0.1830 0.1231 -0.6720 0.106 Uiso calc R 1 1
H H2C -0.0930 0.2223 -0.6899 0.106 Uiso calc R 1 1

loop_
_atom_site_aniso_label
_atom_site_aniso_U_11
_atom_site_aniso_U_22
_atom_site_aniso_U_33
_atom_site_aniso_U_12
_atom_site_aniso_U_13
_atom_site_aniso_U_23
Ni 0.0289(5) 0.0233(5) 0.0284(5) 0.0004(5) -0.0020(4) 0.0003(5)
S1 0.0293(7) 0.0309(7) 0.0340(8) -0.0008(6) -0.0010(6) 0.0055(6)
O1 0.055(3) 0.040(2) 0.038(2) -0.009(2) -0.0177(19) 0.0099(18)
O2 0.031(2) 0.053(3) 0.043(2) -0.0083(19) 0.0059(19) 0.007(2)
O3 0.083(3) 0.054(3) 0.047(3) -0.033(3) -0.027(2) 0.015(2)
O4 0.066(3) 0.059(3) 0.104(4) 0.026(3) 0.040(3) 0.029(3)
O5 0.032(2) 0.045(2) 0.038(2) -0.005(2) -0.0017(19) -0.0058(19)
O6 0.036(2) 0.029(2) 0.037(2) -0.0031(18) -0.0059(18) 0.0067(18)
O7 0.032(2) 0.032(2) 0.050(3) 0.0070(18) 0.008(2) 0.007(2)
O8 0.041(3) 0.080(3) 0.040(3) -0.003(3) 0.000(2) -0.008(3)
N3 0.069(4) 0.041(3) 0.051(3) 0.004(3) -0.016(3) -0.005(3)
C1 0.147(9) 0.049(5) 0.094(7) 0.008(5) 0.065(6) 0.013(4)
C2 0.051(4) 0.078(6) 0.082(5) -0.001(4) 0.011(4) 0.021(5)

loop_
_atom_type_symbol
_atom_type_description
_atom_type_scat_dispersion_real
_atom_type_scat_dispersion_imag
_atom_type_scat_source
H H 0.0000 0.0000 'International Tables Vol C Tables 4.2.6.8 and 6.1.1.4'
C C 0.0033 0.0016 'International Tables Vol C Tables 4.2.6.8 and 6.1.1.4'
N N 0.0061 0.0033 'International Tables Vol C Tables 4.2.6.8 and 6.1.1.4'
O O 0.0106 0.0060 'International Tables Vol C Tables 4.2.6.8 and 6.1.1.4'
S S 0.1246 0.1234 'International Tables Vol C Tables 4.2.6.8 and 6.1.1.4'
Ni Ni 0.3393 1.1124 'International Tables Vol C Tables 4.2.6.8 and 6.1.1.4'

loop_
_geom_angle_atom_site_label_1
_geom_angle_atom_site_label_2
_geom_angle_atom_site_label_3
_geom_angle_site_symmetry_1
_geom_angle_site_symmetry_3
_geom_angle
O7 Ni O7 5_564 . 180.0(2)
O7 Ni O5 5_564 . 89.60(16)
O7 Ni O5 . . 90.40(16)
O7 Ni O5 5_564 5_564 90.40(16)
O7 Ni O5 . 5_564 89.60(16)
O5 Ni O5 . 5_564 180.0
O7 Ni O6 5_564 . 91.33(15)
O7 Ni O6 . . 88.67(15)
O5 Ni O6 . . 87.90(15)
O5 Ni O6 5_564 . 92.10(15)
O7 Ni O6 5_564 5_564 88.67(15)
O7 Ni O6 . 5_564 91.33(15)
O5 Ni O6 . 5_564 92.10(15)
O5 Ni O6 5_564 5_564 87.90(15)
O6 Ni O6 . 5_564 180.00(19)
O3 S1 O4 . . 109.3(3)
O3 S1 O2 . . 110.4(3)
O4 S1 O2 . . 108.4(3)
O3 S1 O1 . . 109.3(2)
O4 S1 O1 . . 109.0(3)
O2 S1 O1 . . 110.3(2)
Ni O5 H51 . . 113(3)
Ni O5 H52 . . 117(5)
H51 O5 H52 . . 110(6)
Ni O6 H61 . . 117(4)
Ni O6 H62 . . 116(4)
H61 O6 H62 . . 109(5)
Ni O7 H71 . . 119(4)
Ni O7 H72 . . 123(5)
H71 O7 H72 . . 104(6)
H81 O8 H82 . . 99(6)
C1 N3 C2 . . 115.8(6)
C1 N3 H3A . . 108.3
C2 N3 H3A . . 108.3
C1 N3 H3B . . 108.3
C2 N3 H3B . . 108.3
H3A N3 H3B . . 107.4
N3 C1 H1A . . 109.5
N3 C1 H1B . . 109.5
H1A C1 H1B . . 109.5
N3 C1 H1C . . 109.5
H1A C1 H1C . . 109.5
H1B C1 H1C . . 109.5
N3 C2 H2A . . 109.5
N3 C2 H2B . . 109.5
H2A C2 H2B . . 109.5
N3 C2 H2C . . 109.5
H2A C2 H2C . . 109.5
H2B C2 H2C . . 109.5

loop_
_geom_bond_atom_site_label_1
_geom_bond_atom_site_label_2
_geom_bond_site_symmetry_2
_geom_bond_distance
Ni O7 5_564 2.040(3)
Ni O7 . 2.040(3)
Ni O5 . 2.061(4)
Ni O5 5_564 2.061(4)
Ni O6 . 2.066(4)
Ni O6 5_564 2.066(4)
S1 O3 . 1.455(4)
S1 O4 . 1.461(4)
S1 O2 . 1.461(4)
S1 O1 . 1.474(4)
O5 H51 . 0.974(10)
O5 H52 . 0.976(10)
O6 H61 . 0.973(10)
O6 H62 . 0.976(10)
O7 H71 . 0.974(10)
O7 H72 . 0.975(10)
O8 H81 . 0.975(10)
O8 H82 . 0.976(10)
N3 C1 . 1.440(8)
N3 C2 . 1.464(8)
N3 H3A . 0.9000
N3 H3B . 0.9000
C1 H1A . 0.9600
C1 H1B . 0.9600
C1 H1C . 0.9600
C2 H2A . 0.9600
C2 H2B . 0.9600
C2 H2C . 0.9600

loop_
_geom_hbond_atom_site_label_D
_geom_hbond_atom_site_label_H
_geom_hbond_atom_site_label_A
_geom_hbond_site_symmetry_A
_geom_hbond_distance_DH
_geom_hbond_distance_HA
_geom_hbond_distance_DA
_geom_hbond_angle_DHA
O5 H51 O2 5_564 0.974(10) 1.772(19) 2.727(5) 166(5)
O5 H52 O8 . 0.976(10) 1.840(13) 2.814(6) 176(7)
O6 H61 O3 3_464 0.973(10) 1.728(16) 2.689(5) 169(6)
O6 H62 O1 . 0.976(10) 1.78(2) 2.731(5) 164(5)
O7 H71 O4 5_664 0.974(10) 1.78(2) 2.730(6) 164(5)
O7 H72 O1 7_655 0.975(10) 1.776(15) 2.745(5) 173(7)
O8 H81 O3 5_664 0.975(10) 2.01(2) 2.962(6) 166(6)
O8 H82 O2 2_564 0.976(10) 1.93(3) 2.856(6) 158(7)
N3 H3B O4 3_454 0.90 2.02 2.835(7) 150.8
N3 H3A O6 7_655 0.90 2.65 3.274(6) 127.0
